data_7001399
loop_
_publ_author_name
'Willner, Alexander'
'Niemeyer, Jochen'
'Mitzel, Norbert W.'

_publ_section_title
;
 Bis-hydroxylaminato group 4 half-sandwich complexes---syntheses,
 structures and polymerisation activity studies
;
_journal_issue 23
_journal_name_full 'Dalton Transactions'
_journal_page_first 4473
_journal_page_last 4480
_journal_paper_doi 10.1039/b821786f
_journal_year 2009
_chemical_formula_sum 'C15 H28 N2 O2 Zr'
_chemical_formula_weight 359.61
_chemical_name_common '[Cp*ZrMe(ONMECH2)2]'
_chemical_name_systematic
;
?
;
_space_group_IT_number 14
_symmetry_cell_setting monoclinic
_symmetry_space_group_name_Hall '-P 2yn'
_symmetry_space_group_name_H-M 'P 1 21/n 1'
_atom_sites_solution_hydrogens geom
_atom_sites_solution_primary direct
_atom_sites_solution_secondary difmap
_audit_creation_method SHELXL-97
_cell_angle_alpha 90.00
_cell_angle_beta 114.931(15)
_cell_angle_gamma 90.00
_cell_formula_units_Z 4
_cell_length_a 8.1653(12)
_cell_length_b 27.663(5)
_cell_length_c 8.4512(13)
_cell_measurement_reflns_used 2000
_cell_measurement_temperature 110(2)
_cell_measurement_theta_max 25.65
_cell_measurement_theta_min 4.03
_cell_volume 1731.0(5)
_computing_cell_refinement 'STOE IPDS-1 software package'
_computing_data_collection 'STOE IPDS-1 software package'
_computing_data_reduction 'STOE IPDS-1 software package'
_computing_molecular_graphics
;
ORTEP3, L.J. Farrugia, J. Appl. Cryst. (1997) 30, 565
;
_computing_publication_material SHELXTL
_computing_structure_refinement 'SHELXL-97 (Sheldrick, 1997)'
_computing_structure_solution 'SHELXS-97 (Sheldrick, 1990)'
_diffrn_ambient_temperature 110(2)
_diffrn_measured_fraction_theta_full 0.942
_diffrn_measured_fraction_theta_max 0.942
_diffrn_measurement_device_type 'STOE IPDS-1'
_diffrn_measurement_method '\phi scans'
_diffrn_radiation_monochromator graphite
_diffrn_radiation_source 'fine-focus sealed tube'
_diffrn_radiation_type MoK\a
_diffrn_radiation_wavelength 0.71073
_diffrn_reflns_av_R_equivalents 0.1592
_diffrn_reflns_av_sigmaI/netI 0.0636
_diffrn_reflns_limit_h_max 9
_diffrn_reflns_limit_h_min -9
_diffrn_reflns_limit_k_max 33
_diffrn_reflns_limit_k_min -33
_diffrn_reflns_limit_l_max 10
_diffrn_reflns_limit_l_min -10
_diffrn_reflns_number 23381
_diffrn_reflns_theta_full 25.65
_diffrn_reflns_theta_max 25.65
_diffrn_reflns_theta_min 4.03
_exptl_absorpt_coefficient_mu 0.639
_exptl_absorpt_correction_type none
_exptl_crystal_colour colourless
_exptl_crystal_density_diffrn 1.380
_exptl_crystal_density_method 'not measured'
_exptl_crystal_description Block
_exptl_crystal_F_000 752
_exptl_crystal_size_max 0.3
_exptl_crystal_size_mid 0.2
_exptl_crystal_size_min 0.2
_refine_diff_density_max 0.410
_refine_diff_density_min -0.423
_refine_diff_density_rms 0.074
_refine_ls_extinction_method none
_refine_ls_goodness_of_fit_ref 1.033
_refine_ls_hydrogen_treatment noref
_refine_ls_matrix_type full
_refine_ls_number_parameters 189
_refine_ls_number_reflns 3077
_refine_ls_number_restraints 0
_refine_ls_restrained_S_all 1.033
_refine_ls_R_factor_all 0.0427
_refine_ls_R_factor_gt 0.0323
_refine_ls_shift/su_max 0.008
_refine_ls_shift/su_mean 0.000
_refine_ls_structure_factor_coef Fsqd
_refine_ls_weighting_details 'calc w=1/[\s^2^(Fo^2^)+(0.0204P)^2^+0.8583P] where P=(Fo^2^+2Fc^2^)/3'
_refine_ls_weighting_scheme calc
_refine_ls_wR_factor_gt 0.0777
_refine_ls_wR_factor_ref 0.0831
_reflns_number_gt 2542
_reflns_number_total 3077
_reflns_threshold_expression >2sigma(I)
_cod_data_source_file b821786f.txt
_cod_data_source_block 3
_cod_depositor_comments
;
The following automatic conversions were performed:
'_symmetry_cell_setting' value 'Monoclinic' changed to 'monoclinic'
according to '/home/saulius/struct/CIF-dictionaries/cif_core.dic'
dictionary named 'cif_core.dic' version 2.4.1 from 2010-06-29.

Automatic conversion script
Id: cif_fix_enum 1527 2010-12-29 10:47:43Z saulius 
;
_cod_original_cell_volume 1731.1(5)
_cod_original_sg_symbol_H-M P2(1)/n
_cod_database_code 7001399

loop_
_symmetry_equiv_pos_as_xyz
'x, y, z'
'-x+1/2, y+1/2, -z+1/2'
'-x, -y, -z'
'x-1/2, -y-1/2, z-1/2'

loop_
_atom_site_label
_atom_site_type_symbol
_atom_site_fract_x
_atom_site_fract_y
_atom_site_fract_z
_atom_site_U_iso_or_equiv
_atom_site_adp_type
_atom_site_occupancy
_atom_site_symmetry_multiplicity
_atom_site_calc_flag
_atom_site_refinement_flags
_atom_site_disorder_assembly
_atom_site_disorder_group
Zr1 Zr 0.65887(3) 0.133148(8) 0.93476(3) 0.02033(11) Uani 1 1 d . . .
O2 O 0.6610(3) 0.20361(7) 0.8632(3) 0.0292(5) Uani 1 1 d . . .
O1 O 0.9132(3) 0.11100(7) 0.9711(2) 0.0284(4) Uani 1 1 d . . .
N2 N 0.6405(3) 0.17808(8) 0.7081(3) 0.0260(5) Uani 1 1 d . . .
N1 N 0.8067(3) 0.09269(8) 0.7996(3) 0.0278(5) Uani 1 1 d . . .
C1 C 0.5582(4) 0.10035(10) 1.1639(4) 0.0263(6) Uani 1 1 d . . .
C2 C 0.7483(4) 0.09693(10) 1.2355(3) 0.0265(6) Uani 1 1 d . . .
C3 C 0.8188(4) 0.14471(10) 1.2574(3) 0.0241(6) Uani 1 1 d . . .
C4 C 0.6716(4) 0.17729(9) 1.2008(3) 0.0229(6) Uani 1 1 d . . .
C5 C 0.5103(4) 0.14995(10) 1.1396(3) 0.0238(6) Uani 1 1 d . . .
C6 C 0.4281(5) 0.05937(11) 1.1385(5) 0.0408(8) Uani 1 1 d . . .
H6A H 0.4183 0.0531 1.2483 0.061 Uiso 1 1 calc R . .
H6B H 0.4721 0.0303 1.1027 0.061 Uiso 1 1 calc R . .
H6C H 0.3091 0.0681 1.0481 0.061 Uiso 1 1 calc R . .
C7 C 0.8580(5) 0.05138(11) 1.2870(4) 0.0388(8) Uani 1 1 d . . .
H7A H 0.9038 0.0467 1.4134 0.058 Uiso 1 1 calc R . .
H7B H 0.9598 0.0538 1.2548 0.058 Uiso 1 1 calc R . .
H7C H 0.7821 0.0238 1.2265 0.058 Uiso 1 1 calc R . .
C8 C 1.0150(4) 0.15765(12) 1.3354(4) 0.0348(7) Uani 1 1 d . . .
H8A H 1.0641 0.1551 1.4628 0.052 Uiso 1 1 calc R . .
H8B H 1.0294 0.1909 1.3029 0.052 Uiso 1 1 calc R . .
H8C H 1.0800 0.1355 1.2917 0.052 Uiso 1 1 calc R . .
C9 C 0.6820(5) 0.23159(10) 1.2085(4) 0.0309(7) Uani 1 1 d . . .
H9A H 0.6295 0.2435 1.2862 0.046 Uiso 1 1 calc R . .
H9B H 0.6146 0.2449 1.0912 0.046 Uiso 1 1 calc R . .
H9C H 0.8086 0.2417 1.2532 0.046 Uiso 1 1 calc R . .
C10 C 0.3227(4) 0.17066(12) 1.0681(4) 0.0342(7) Uani 1 1 d . . .
H10A H 0.3160 0.1955 1.1480 0.051 Uiso 1 1 calc R . .
H10B H 0.2360 0.1449 1.0560 0.051 Uiso 1 1 calc R . .
H10C H 0.2939 0.1852 0.9536 0.051 Uiso 1 1 calc R . .
C11 C 0.8428(5) 0.04122(11) 0.7934(5) 0.0428(8) Uani 1 1 d . . .
H11A H 0.9691 0.0366 0.8139 0.064 Uiso 1 1 calc R . .
H11B H 0.7636 0.0283 0.6785 0.064 Uiso 1 1 calc R . .
H11C H 0.8198 0.0242 0.8837 0.064 Uiso 1 1 calc R . .
C12 C 0.8441(4) 0.12067(12) 0.6700(4) 0.0335(7) Uani 1 1 d . . .
H12A H 0.7643 0.1095 0.5509 0.040 Uiso 1 1 calc R . .
H12B H 0.9710 0.1157 0.6886 0.040 Uiso 1 1 calc R . .
C13 C 0.8108(4) 0.17425(11) 0.6891(4) 0.0318(7) Uani 1 1 d . . .
H13A H 0.9115 0.1879 0.7930 0.038 Uiso 1 1 calc R . .
H13B H 0.8022 0.1923 0.5848 0.038 Uiso 1 1 calc R . .
C14 C 0.4890(5) 0.19685(12) 0.5568(4) 0.0393(8) Uani 1 1 d . . .
H14A H 0.5101 0.2310 0.5407 0.059 Uiso 1 1 calc R . .
H14D H 0.3783 0.1937 0.5743 0.059 Uiso 1 1 calc R . .
H14B H 0.4763 0.1785 0.4530 0.059 Uiso 1 1 calc R . .
C15 C 0.4037(4) 0.09210(11) 0.7544(4) 0.0356(7) Uani 1 1 d . . .
H15D H 0.3914 0.0938 0.6341 0.053 Uiso 1 1 calc R . .
H15A H 0.2976 0.1068 0.7611 0.053 Uiso 1 1 calc R . .
H15B H 0.4134 0.0582 0.7912 0.053 Uiso 1 1 calc R . .

loop_
_atom_site_aniso_label
_atom_site_aniso_U_11
_atom_site_aniso_U_22
_atom_site_aniso_U_33
_atom_site_aniso_U_23
_atom_site_aniso_U_13
_atom_site_aniso_U_12
Zr1 0.02090(16) 0.02075(14) 0.01985(15) -0.00045(10) 0.00908(10) -0.00048(10)
O2 0.0440(13) 0.0244(9) 0.0215(10) -0.0006(8) 0.0159(9) 0.0003(8)
O1 0.0256(11) 0.0375(11) 0.0212(10) -0.0021(8) 0.0089(8) 0.0013(8)
N2 0.0313(14) 0.0288(12) 0.0201(11) 0.0024(9) 0.0131(10) 0.0022(9)
N1 0.0288(14) 0.0306(13) 0.0263(12) -0.0037(10) 0.0140(10) -0.0004(10)
C1 0.0316(17) 0.0242(13) 0.0268(14) -0.0009(11) 0.0158(12) -0.0036(11)
C2 0.0351(17) 0.0248(13) 0.0219(13) 0.0029(11) 0.0143(12) 0.0023(11)
C3 0.0229(15) 0.0291(14) 0.0203(13) 0.0019(10) 0.0092(11) 0.0002(11)
C4 0.0290(16) 0.0203(13) 0.0231(13) 0.0006(10) 0.0146(11) -0.0007(10)
C5 0.0282(16) 0.0252(13) 0.0215(13) 0.0009(10) 0.0140(11) 0.0012(11)
C6 0.052(2) 0.0300(16) 0.0440(19) 0.0005(14) 0.0241(17) -0.0117(14)
C7 0.053(2) 0.0295(15) 0.0376(18) 0.0092(13) 0.0234(16) 0.0139(14)
C8 0.0272(18) 0.0459(18) 0.0275(15) -0.0003(13) 0.0080(13) -0.0009(13)
C9 0.0438(19) 0.0208(13) 0.0316(16) -0.0026(11) 0.0191(13) -0.0018(12)
C10 0.0286(18) 0.0418(17) 0.0347(16) 0.0068(13) 0.0156(13) 0.0059(13)
C11 0.054(2) 0.0305(16) 0.051(2) -0.0043(15) 0.0296(18) 0.0094(15)
C12 0.0308(18) 0.0451(17) 0.0309(15) -0.0014(13) 0.0190(13) 0.0033(13)
C13 0.0340(18) 0.0370(16) 0.0304(15) 0.0040(12) 0.0193(13) -0.0037(13)
C14 0.039(2) 0.0490(19) 0.0265(15) 0.0056(14) 0.0105(14) 0.0104(14)
C15 0.0290(17) 0.0413(17) 0.0326(16) -0.0038(13) 0.0091(13) -0.0084(13)

loop_
_atom_type_symbol
_atom_type_description
_atom_type_scat_dispersion_real
_atom_type_scat_dispersion_imag
_atom_type_scat_source
C C 0.0033 0.0016 'International Tables Vol C Tables 4.2.6.8 and 6.1.1.4'
H H 0.0000 0.0000 'International Tables Vol C Tables 4.2.6.8 and 6.1.1.4'
N N 0.0061 0.0033 'International Tables Vol C Tables 4.2.6.8 and 6.1.1.4'
O O 0.0106 0.0060 'International Tables Vol C Tables 4.2.6.8 and 6.1.1.4'
Zr Zr -2.9673 0.5597 'International Tables Vol C Tables 4.2.6.8 and 6.1.1.4'

loop_
_geom_angle_atom_site_label_1
_geom_angle_atom_site_label_2
_geom_angle_atom_site_label_3
_geom_angle
_geom_angle_site_symmetry_1
_geom_angle_site_symmetry_3
_geom_angle_publ_flag
O2 Zr1 O1 101.20(8) . . ?
O2 Zr1 N2 38.88(8) . . ?
O1 Zr1 N2 89.57(8) . . ?
O2 Zr1 N1 104.37(8) . . ?
O1 Zr1 N1 38.17(8) . . ?
N2 Zr1 N1 72.63(9) . . ?
O2 Zr1 C15 113.19(10) . . ?
O1 Zr1 C15 121.82(10) . . ?
N2 Zr1 C15 89.53(10) . . ?
N1 Zr1 C15 87.05(11) . . ?
O2 Zr1 C3 97.77(8) . . ?
O1 Zr1 C3 81.09(9) . . ?
N2 Zr1 C3 132.82(9) . . ?
N1 Zr1 C3 117.84(9) . . ?
C15 Zr1 C3 134.28(11) . . ?
O2 Zr1 C4 78.45(8) . . ?
O1 Zr1 C4 110.54(8) . . ?
N2 Zr1 C4 117.23(8) . . ?
N1 Zr1 C4 148.70(9) . . ?
C15 Zr1 C4 121.06(11) . . ?
C3 Zr1 C4 32.72(9) . . ?
O2 Zr1 C2 129.70(8) . . ?
O1 Zr1 C2 83.50(9) . . ?
N2 Zr1 C2 164.93(9) . . ?
N1 Zr1 C2 108.61(9) . . ?
C15 Zr1 C2 105.49(11) . . ?
C3 Zr1 C2 32.81(9) . . ?
C4 Zr1 C2 53.95(9) . . ?
O2 Zr1 C5 95.35(8) . . ?
O1 Zr1 C5 133.92(8) . . ?
N2 Zr1 C5 127.11(9) . . ?
N1 Zr1 C5 159.85(9) . . ?
C15 Zr1 C5 89.00(11) . . ?
C3 Zr1 C5 54.05(9) . . ?
C4 Zr1 C5 32.44(9) . . ?
C2 Zr1 C5 53.69(9) . . ?
O2 Zr1 C1 127.28(8) . . ?
O1 Zr1 C1 113.92(9) . . ?
N2 Zr1 C1 156.34(9) . . ?
N1 Zr1 C1 127.67(9) . . ?
C15 Zr1 C1 80.60(11) . . ?
C3 Zr1 C1 53.71(9) . . ?
C4 Zr1 C1 53.45(9) . . ?
C2 Zr1 C1 32.10(10) . . ?
C5 Zr1 C1 32.22(9) . . ?
N2 O2 Zr1 77.79(12) . . ?
N1 O1 Zr1 79.09(13) . . ?
O2 N2 C14 110.9(2) . . ?
O2 N2 C13 112.6(2) . . ?
C14 N2 C13 115.1(2) . . ?
O2 N2 Zr1 63.33(11) . . ?
C14 N2 Zr1 132.8(2) . . ?
C13 N2 Zr1 109.20(17) . . ?
O1 N1 C11 109.6(2) . . ?
O1 N1 C12 109.8(2) . . ?
C11 N1 C12 112.2(2) . . ?
O1 N1 Zr1 62.74(12) . . ?
C11 N1 Zr1 131.0(2) . . ?
C12 N1 Zr1 115.74(18) . . ?
C2 C1 C5 108.3(2) . . ?
C2 C1 C6 126.4(3) . . ?
C5 C1 C6 125.0(3) . . ?
C2 C1 Zr1 72.72(16) . . ?
C5 C1 Zr1 72.84(15) . . ?
C6 C1 Zr1 126.1(2) . . ?
C1 C2 C3 107.8(2) . . ?
C1 C2 C7 126.5(3) . . ?
C3 C2 C7 125.7(3) . . ?
C1 C2 Zr1 75.17(16) . . ?
C3 C2 Zr1 72.14(15) . . ?
C7 C2 Zr1 120.5(2) . . ?
C4 C3 C2 108.0(3) . . ?
C4 C3 C8 126.6(3) . . ?
C2 C3 C8 125.4(3) . . ?
C4 C3 Zr1 74.56(15) . . ?
C2 C3 Zr1 75.05(16) . . ?
C8 C3 Zr1 118.79(19) . . ?
C3 C4 C5 108.1(2) . . ?
C3 C4 C9 126.7(3) . . ?
C5 C4 C9 125.2(3) . . ?
C3 C4 Zr1 72.71(15) . . ?
C5 C4 Zr1 74.49(15) . . ?
C9 C4 Zr1 120.15(18) . . ?
C4 C5 C1 107.9(2) . . ?
C4 C5 C10 125.3(3) . . ?
C1 C5 C10 126.8(3) . . ?
C4 C5 Zr1 73.07(15) . . ?
C1 C5 Zr1 74.94(16) . . ?
C10 C5 Zr1 119.61(18) . . ?
C1 C6 H6A 109.5 . . ?
C1 C6 H6B 109.5 . . ?
H6A C6 H6B 109.5 . . ?
C1 C6 H6C 109.5 . . ?
H6A C6 H6C 109.5 . . ?
H6B C6 H6C 109.5 . . ?
C2 C7 H7A 109.5 . . ?
C2 C7 H7B 109.5 . . ?
H7A C7 H7B 109.5 . . ?
C2 C7 H7C 109.5 . . ?
H7A C7 H7C 109.5 . . ?
H7B C7 H7C 109.5 . . ?
C3 C8 H8A 109.5 . . ?
C3 C8 H8B 109.5 . . ?
H8A C8 H8B 109.5 . . ?
C3 C8 H8C 109.5 . . ?
H8A C8 H8C 109.5 . . ?
H8B C8 H8C 109.5 . . ?
C4 C9 H9A 109.5 . . ?
C4 C9 H9B 109.5 . . ?
H9A C9 H9B 109.5 . . ?
C4 C9 H9C 109.5 . . ?
H9A C9 H9C 109.5 . . ?
H9B C9 H9C 109.5 . . ?
C5 C10 H10A 109.5 . . ?
C5 C10 H10B 109.5 . . ?
H10A C10 H10B 109.5 . . ?
C5 C10 H10C 109.5 . . ?
H10A C10 H10C 109.5 . . ?
H10B C10 H10C 109.5 . . ?
N1 C11 H11A 109.5 . . ?
N1 C11 H11B 109.5 . . ?
H11A C11 H11B 109.5 . . ?
N1 C11 H11C 109.5 . . ?
H11A C11 H11C 109.5 . . ?
H11B C11 H11C 109.5 . . ?
N1 C12 C13 109.2(2) . . ?
N1 C12 H12A 109.8 . . ?
C13 C12 H12A 109.8 . . ?
N1 C12 H12B 109.8 . . ?
C13 C12 H12B 109.8 . . ?
H12A C12 H12B 108.3 . . ?
N2 C13 C12 107.5(2) . . ?
N2 C13 H13A 110.2 . . ?
C12 C13 H13A 110.2 . . ?
N2 C13 H13B 110.2 . . ?
C12 C13 H13B 110.2 . . ?
H13A C13 H13B 108.5 . . ?
N2 C14 H14A 109.5 . . ?
N2 C14 H14D 109.5 . . ?
H14A C14 H14D 109.5 . . ?
N2 C14 H14B 109.5 . . ?
H14A C14 H14B 109.5 . . ?
H14D C14 H14B 109.5 . . ?
Zr1 C15 H15D 109.5 . . ?
Zr1 C15 H15A 109.5 . . ?
H15D C15 H15A 109.5 . . ?
Zr1 C15 H15B 109.5 . . ?
H15D C15 H15B 109.5 . . ?
H15A C15 H15B 109.5 . . ?

loop_
_geom_bond_atom_site_label_1
_geom_bond_atom_site_label_2
_geom_bond_distance
_geom_bond_site_symmetry_2
_geom_bond_publ_flag
Zr1 O2 2.0431(19) . ?
Zr1 O1 2.060(2) . ?
Zr1 N2 2.235(2) . ?
Zr1 N1 2.275(2) . ?
Zr1 C15 2.297(3) . ?
Zr1 C3 2.498(3) . ?
Zr1 C4 2.522(3) . ?
Zr1 C2 2.536(3) . ?
Zr1 C5 2.540(3) . ?
Zr1 C1 2.567(3) . ?
O2 N2 1.435(3) . ?
O1 N1 1.432(3) . ?
N2 C14 1.450(4) . ?
N2 C13 1.470(4) . ?
N1 C11 1.459(4) . ?
N1 C12 1.474(4) . ?
C1 C2 1.411(4) . ?
C1 C5 1.418(4) . ?
C1 C6 1.506(4) . ?
C2 C3 1.422(4) . ?
C2 C7 1.500(4) . ?
C3 C4 1.415(4) . ?
C3 C8 1.496(4) . ?
C4 C5 1.414(4) . ?
C4 C9 1.504(4) . ?
C5 C10 1.503(4) . ?
C6 H6A 0.9800 . ?
C6 H6B 0.9800 . ?
C6 H6C 0.9800 . ?
C7 H7A 0.9800 . ?
C7 H7B 0.9800 . ?
C7 H7C 0.9800 . ?
C8 H8A 0.9800 . ?
C8 H8B 0.9800 . ?
C8 H8C 0.9800 . ?
C9 H9A 0.9800 . ?
C9 H9B 0.9800 . ?
C9 H9C 0.9800 . ?
C10 H10A 0.9800 . ?
C10 H10B 0.9800 . ?
C10 H10C 0.9800 . ?
C11 H11A 0.9800 . ?
C11 H11B 0.9800 . ?
C11 H11C 0.9800 . ?
C12 C13 1.527(4) . ?
C12 H12A 0.9900 . ?
C12 H12B 0.9900 . ?
C13 H13A 0.9900 . ?
C13 H13B 0.9900 . ?
C14 H14A 0.9800 . ?
C14 H14D 0.9800 . ?
C14 H14B 0.9800 . ?
C15 H15D 0.9800 . ?
C15 H15A 0.9800 . ?
C15 H15B 0.9800 . ?
